data_7214709
loop_
_publ_author_name
'Jin, Feng'
'Yang, Xiao-Fei'
'Li, Sheng-Li'
'Zheng, Zheng'
'Yu, Zhi-Peng'
'Kong, Lin'
'Hao, Fu-Ying'
'Yang, Jia-Xiang'
'Wu, Jie-Ying'
'Tian, Yu-Peng'
'Zhou, Hong-Ping'

_publ_section_title
;
 Role of anions in preparing silver(i) complexes with a new multidentate
 ligand: polymorphs, structures and nonlinear optical properties
;
_journal_issue 24
_journal_name_full CrystEngComm
_journal_page_first 8409
_journal_paper_doi 10.1039/c2ce26145f
_journal_volume 14
_journal_year 2012
_chemical_formula_sum 'C50 H36 Ag2 Cl2 N8 O8'
_chemical_formula_weight 1163.51
_chemical_name_systematic
;
?
;
_space_group_IT_number 15
_symmetry_cell_setting monoclinic
_symmetry_space_group_name_Hall '-C 2yc'
_symmetry_space_group_name_H-M 'C 1 2/c 1'
_atom_sites_solution_hydrogens geom
_atom_sites_solution_primary direct
_atom_sites_solution_secondary difmap
_audit_creation_method SHELXL-97
_cell_angle_alpha 90.000(5)
_cell_angle_beta 119.395(5)
_cell_angle_gamma 90.000(5)
_cell_formula_units_Z 4
_cell_length_a 16.667(5)
_cell_length_b 22.086(5)
_cell_length_c 14.712(5)
_cell_measurement_reflns_used 1877
_cell_measurement_temperature 298(2)
_cell_measurement_theta_max 18.88
_cell_measurement_theta_min 2.43
_cell_volume 4718(2)
_computing_cell_refinement 'Bruker SMART'
_computing_data_collection 'Bruker SMART'
_computing_data_reduction 'Bruker SAINT'
_computing_molecular_graphics 'Bruker SHELXTL'
_computing_publication_material 'Bruker SHELXTL'
_computing_structure_refinement 'SHELXL-97 (Sheldrick, 1997)'
_computing_structure_solution 'SHELXS-97 (Sheldrick, 1990)'
_diffrn_ambient_temperature 298(2)
_diffrn_measured_fraction_theta_full 1.000
_diffrn_measured_fraction_theta_max 1.000
_diffrn_measurement_device_type 'CCD area detector'
_diffrn_measurement_method 'phi and omega scans'
_diffrn_radiation_monochromator graphite
_diffrn_radiation_source 'fine-focus sealed tube'
_diffrn_radiation_type MoK\a
_diffrn_radiation_wavelength 0.71069
_diffrn_reflns_av_R_equivalents 0.0670
_diffrn_reflns_av_sigmaI/netI 0.0663
_diffrn_reflns_limit_h_max 19
_diffrn_reflns_limit_h_min -19
_diffrn_reflns_limit_k_max 26
_diffrn_reflns_limit_k_min -26
_diffrn_reflns_limit_l_max 17
_diffrn_reflns_limit_l_min -17
_diffrn_reflns_number 16594
_diffrn_reflns_theta_full 25.00
_diffrn_reflns_theta_max 25.00
_diffrn_reflns_theta_min 1.68
_exptl_absorpt_coefficient_mu 1.008
_exptl_absorpt_correction_T_max 0.8238
_exptl_absorpt_correction_T_min 0.7519
_exptl_absorpt_correction_type multi-scan
_exptl_absorpt_process_details sadabs
_exptl_crystal_colour Colorless
_exptl_crystal_density_diffrn 1.638
_exptl_crystal_density_method 'not measured'
_exptl_crystal_description Columnar
_exptl_crystal_F_000 2336
_exptl_crystal_size_max 0.30
_exptl_crystal_size_mid 0.20
_exptl_crystal_size_min 0.20
_refine_diff_density_max 0.362
_refine_diff_density_min -0.505
_refine_diff_density_rms 0.065
_refine_ls_extinction_coef 0.00011(4)
_refine_ls_extinction_expression Fc^*^=kFc[1+0.001xFc^2^\l^3^/sin(2\q)]^-1/4^
_refine_ls_extinction_method SHELXL
_refine_ls_goodness_of_fit_ref 0.998
_refine_ls_hydrogen_treatment constr
_refine_ls_matrix_type full
_refine_ls_number_parameters 317
_refine_ls_number_reflns 4174
_refine_ls_number_restraints 0
_refine_ls_restrained_S_all 0.998
_refine_ls_R_factor_all 0.1095
_refine_ls_R_factor_gt 0.0435
_refine_ls_shift/su_max 0.001
_refine_ls_shift/su_mean 0.000
_refine_ls_structure_factor_coef Fsqd
_refine_ls_weighting_details 'calc w=1/[\s^2^(Fo^2^)+(0.0363P)^2^+4.2797P] where P=(Fo^2^+2Fc^2^)/3'
_refine_ls_weighting_scheme calc
_refine_ls_wR_factor_gt 0.0839
_refine_ls_wR_factor_ref 0.1078
_reflns_number_gt 2198
_reflns_number_total 4174
_reflns_threshold_expression >2sigma(I)
_cod_data_source_file c2ce26145f.txt
_cod_data_source_block jf_2
_cod_depositor_comments
;
The following automatic conversions were performed:

'_symmetry_cell_setting' value 'Monoclinic' changed to 'monoclinic'
according to
/usr/data/users/saulius/automatic-downloads/retrospective/RSC/lib/dictionaries/cif_core.dic
dictionary named 'cif_core.dic' version 2.4.2 from 2011-04-26.

Automatic conversion script
Id: cif_fix_values 2281 2013-09-26 08:29:07Z andrius 
;
_cod_original_sg_symbol_H-M 'C2/c '
_cod_database_code 7214709

loop_
_symmetry_equiv_pos_as_xyz
'x, y, z'
'-x, y, -z+1/2'
'x+1/2, y+1/2, z'
'-x+1/2, y+1/2, -z+1/2'
'-x, -y, -z'
'x, -y, z-1/2'
'-x+1/2, -y+1/2, -z'
'x+1/2, -y+1/2, z-1/2'

loop_
_atom_site_label
_atom_site_type_symbol
_atom_site_fract_x
_atom_site_fract_y
_atom_site_fract_z
_atom_site_U_iso_or_equiv
_atom_site_adp_type
_atom_site_occupancy
_atom_site_symmetry_multiplicity
_atom_site_calc_flag
_atom_site_refinement_flags
Ag1 Ag -0.18895(3) 0.79239(2) 0.84465(4) 0.0811(2) Uani 1 1 d .
Cl1 Cl 0.68728(11) 0.67759(8) 0.67792(12) 0.0815(5) Uani 1 1 d .
N3 N -0.1075(3) 0.87444(19) 0.8114(3) 0.0520(10) Uani 1 1 d .
C10 C -0.1330(3) 0.9329(2) 0.7960(4) 0.0524(12) Uani 1 1 d .
C6 C -0.0174(3) 0.8614(2) 0.8614(4) 0.0506(12) Uani 1 1 d .
C8 C 0.0246(3) 0.9666(2) 0.8830(3) 0.0497(12) Uani 1 1 d .
C11 C -0.2338(3) 0.9452(2) 0.7417(4) 0.0577(14) Uani 1 1 d .
O2 O 0.7167(3) 0.63890(18) 0.6223(3) 0.1080(15) Uani 1 1 d .
N4 N -0.0534(3) 0.7567(2) 0.8693(3) 0.0629(12) Uani 1 1 d .
C5 C 0.0094(4) 0.7963(2) 0.8748(4) 0.0576(13) Uani 1 1 d .
C4 C 0.0937(4) 0.7770(3) 0.8880(4) 0.0689(15) Uani 1 1 d .
H4 H 0.1362 0.8053 0.8907 0.083 Uiso 1 1 calc R
C9 C -0.0693(3) 0.9794(2) 0.8284(4) 0.0559(13) Uani 1 1 d .
H9 H -0.0893 1.0193 0.8137 0.067 Uiso 1 1 calc R
C7 C 0.0488(3) 0.9060(2) 0.8986(3) 0.0565(13) Uani 1 1 d .
H7 H 0.1107 0.8953 0.9347 0.068 Uiso 1 1 calc R
C12 C -0.2662(4) 1.0000(3) 0.7564(5) 0.0835(18) Uani 1 1 d .
H12 H -0.2252 1.0295 0.7991 0.100 Uiso 1 1 calc R
O4 O 0.7035(3) 0.73823(19) 0.6606(3) 0.1153(16) Uani 1 1 d .
O1 O 0.7391(3) 0.6655(2) 0.7862(3) 0.1188(16) Uani 1 1 d .
C2 C 0.0492(5) 0.6766(3) 0.8901(5) 0.0840(19) Uani 1 1 d .
H2 H 0.0613 0.6353 0.8953 0.101 Uiso 1 1 calc R
C16 C -0.2972(4) 0.9023(3) 0.6777(4) 0.0755(17) Uani 1 1 d .
H16 H -0.2766 0.8653 0.6669 0.091 Uiso 1 1 calc R
C1 C -0.0326(5) 0.6971(3) 0.8760(4) 0.0801(18) Uani 1 1 d .
H1 H -0.0764 0.6691 0.8705 0.096 Uiso 1 1 calc R
O3 O 0.5930(4) 0.6698(3) 0.6397(5) 0.179(3) Uani 1 1 d .
C13 C -0.3601(5) 1.0106(3) 0.7073(6) 0.109(2) Uani 1 1 d .
H13 H -0.3815 1.0476 0.7170 0.131 Uiso 1 1 calc R
C3 C 0.1142(4) 0.7171(3) 0.8969(4) 0.0817(18) Uani 1 1 d .
H3 H 0.1711 0.7039 0.9074 0.098 Uiso 1 1 calc R
C15 C -0.3903(4) 0.9139(3) 0.6298(5) 0.103(2) Uani 1 1 d .
H15 H -0.4320 0.8847 0.5869 0.123 Uiso 1 1 calc R
C14 C -0.4217(5) 0.9680(4) 0.6450(6) 0.122(3) Uani 1 1 d .
H14 H -0.4846 0.9756 0.6132 0.146 Uiso 1 1 calc R
C17 C 0.0956(3) 1.0153(2) 0.9236(3) 0.0488(12) Uani 1 1 d .
C22 C 0.0716(3) 1.0749(2) 0.9251(4) 0.0644(15) Uani 1 1 d .
H22 H 0.0099 1.0847 0.8992 0.077 Uiso 1 1 calc R
C18 C 0.1878(4) 1.0033(2) 0.9609(5) 0.0789(17) Uani 1 1 d .
H18 H 0.2061 0.9638 0.9584 0.095 Uiso 1 1 calc R
C20 C 0.2281(3) 1.1063(2) 1.0041(4) 0.0515(13) Uani 1 1 d .
C19 C 0.2534(3) 1.0482(3) 1.0016(4) 0.0786(18) Uani 1 1 d .
H19 H 0.3152 1.0388 1.0275 0.094 Uiso 1 1 calc R
C21 C 0.1373(3) 1.1205(2) 0.9643(4) 0.0636(14) Uani 1 1 d .
H21 H 0.1196 1.1605 0.9635 0.076 Uiso 1 1 calc R
N1 N 0.2971(3) 1.15204(19) 1.0475(3) 0.0564(11) Uani 1 1 d .
C23 C 0.3740(4) 1.1575(3) 1.0402(4) 0.0713(16) Uani 1 1 d .
H23 H 0.3915 1.1319 1.0027 0.086 Uiso 1 1 calc R
C24 C 0.4219(4) 1.2064(3) 1.0963(4) 0.0715(16) Uani 1 1 d .
H24 H 0.4775 1.2212 1.1050 0.086 Uiso 1 1 calc R
N2 N 0.2934(3) 1.19669(19) 1.1085(3) 0.0603(11) Uani 1 1 d .
C25 C 0.3695(4) 1.2294(2) 1.1376(4) 0.0678(15) Uani 1 1 d .
H25 H 0.3853 1.2634 1.1803 0.081 Uiso 1 1 calc R

loop_
_atom_site_aniso_label
_atom_site_aniso_U_11
_atom_site_aniso_U_22
_atom_site_aniso_U_33
_atom_site_aniso_U_23
_atom_site_aniso_U_13
_atom_site_aniso_U_12
Ag1 0.0771(4) 0.0765(3) 0.1096(4) -0.0205(3) 0.0612(3) -0.0215(3)
Cl1 0.0808(12) 0.0822(12) 0.0732(12) -0.0166(9) 0.0314(10) -0.0252(9)
N3 0.042(3) 0.061(3) 0.047(2) -0.004(2) 0.017(2) -0.010(2)
C10 0.050(3) 0.054(3) 0.052(3) -0.006(3) 0.024(3) -0.006(3)
C6 0.050(3) 0.056(3) 0.046(3) 0.001(3) 0.024(3) -0.005(3)
C8 0.046(3) 0.059(3) 0.042(3) -0.004(2) 0.019(3) -0.011(3)
C11 0.042(3) 0.061(4) 0.062(3) 0.004(3) 0.020(3) -0.004(3)
O2 0.149(4) 0.076(3) 0.098(3) -0.018(2) 0.060(3) -0.009(3)
N4 0.070(3) 0.061(3) 0.069(3) 0.003(2) 0.043(3) -0.003(3)
C5 0.059(4) 0.067(4) 0.052(3) 0.001(3) 0.031(3) -0.003(3)
C4 0.070(4) 0.072(4) 0.062(4) 0.003(3) 0.030(3) 0.002(3)
C9 0.045(3) 0.062(4) 0.052(3) 0.000(3) 0.017(3) -0.006(3)
C7 0.043(3) 0.066(4) 0.050(3) 0.009(3) 0.015(3) 0.001(3)
C12 0.047(4) 0.084(5) 0.102(5) -0.009(4) 0.024(3) -0.002(3)
O4 0.166(5) 0.067(3) 0.097(3) -0.009(2) 0.052(3) -0.021(3)
O1 0.152(4) 0.118(4) 0.066(3) 0.003(3) 0.037(3) -0.008(3)
C2 0.117(6) 0.059(4) 0.093(5) 0.010(3) 0.065(5) 0.019(4)
C16 0.051(4) 0.076(4) 0.085(4) -0.008(3) 0.023(3) -0.012(3)
C1 0.106(5) 0.065(5) 0.090(5) 0.004(3) 0.064(4) -0.001(4)
O3 0.091(4) 0.260(7) 0.177(6) -0.055(5) 0.058(4) -0.078(4)
C13 0.067(5) 0.093(5) 0.151(7) -0.005(5) 0.040(5) 0.017(4)
C3 0.078(4) 0.085(5) 0.082(4) 0.007(4) 0.039(4) 0.021(4)
C15 0.048(4) 0.115(6) 0.119(6) -0.027(5) 0.021(4) -0.014(4)
C14 0.045(4) 0.133(7) 0.154(8) -0.012(6) 0.022(5) 0.003(5)
C17 0.044(3) 0.060(3) 0.039(3) -0.001(2) 0.018(2) -0.007(3)
C22 0.036(3) 0.060(4) 0.077(4) 0.008(3) 0.012(3) -0.001(3)
C18 0.049(4) 0.064(4) 0.117(5) -0.017(3) 0.036(4) -0.004(3)
C20 0.045(3) 0.061(4) 0.046(3) -0.008(3) 0.021(3) -0.013(3)
C19 0.036(3) 0.076(4) 0.109(5) -0.025(4) 0.024(3) -0.008(3)
C21 0.046(3) 0.056(3) 0.076(4) 0.003(3) 0.020(3) -0.002(3)
N1 0.043(3) 0.074(3) 0.054(3) -0.003(2) 0.025(2) -0.013(2)
C23 0.057(4) 0.092(4) 0.082(4) -0.013(3) 0.047(3) -0.016(3)
C24 0.050(3) 0.086(4) 0.076(4) -0.009(3) 0.030(3) -0.026(3)
N2 0.055(3) 0.065(3) 0.063(3) -0.005(2) 0.031(2) -0.014(2)
C25 0.059(4) 0.072(4) 0.067(4) -0.010(3) 0.026(3) -0.019(3)

loop_
_atom_type_symbol
_atom_type_description
_atom_type_scat_dispersion_real
_atom_type_scat_dispersion_imag
_atom_type_scat_source
C C 0.0033 0.0016 'International Tables Vol C Tables 4.2.6.8 and 6.1.1.4'
N N 0.0061 0.0033 'International Tables Vol C Tables 4.2.6.8 and 6.1.1.4'
O O 0.0106 0.0060 'International Tables Vol C Tables 4.2.6.8 and 6.1.1.4'
Cl Cl 0.1484 0.1585 'International Tables Vol C Tables 4.2.6.8 and 6.1.1.4'
Ag Ag -0.8971 1.1015 'International Tables Vol C Tables 4.2.6.8 and 6.1.1.4'
H H 0.0000 0.0000 'International Tables Vol C Tables 4.2.6.8 and 6.1.1.4'

loop_
_geom_angle_atom_site_label_1
_geom_angle_atom_site_label_2
_geom_angle_atom_site_label_3
_geom_angle
_geom_angle_site_symmetry_1
_geom_angle_site_symmetry_3
N2 Ag1 N4 152.14(15) 5_577 .
N2 Ag1 N3 125.99(15) 5_577 .
N4 Ag1 N3 71.39(15) . .
O3 Cl1 O4 108.7(4) . .
O3 Cl1 O1 112.0(4) . .
O4 Cl1 O1 108.4(3) . .
O3 Cl1 O2 109.3(3) . .
O4 Cl1 O2 108.3(3) . .
O1 Cl1 O2 109.9(3) . .
C6 N3 C10 118.4(4) . .
C6 N3 Ag1 108.2(3) . .
C10 N3 Ag1 125.7(3) . .
N3 C10 C9 122.0(4) . .
N3 C10 C11 116.5(4) . .
C9 C10 C11 121.5(5) . .
N3 C6 C7 121.8(5) . .
N3 C6 C5 117.6(4) . .
C7 C6 C5 120.6(5) . .
C7 C8 C9 116.4(4) . .
C7 C8 C17 121.4(5) . .
C9 C8 C17 122.2(5) . .
C12 C11 C16 118.5(5) . .
C12 C11 C10 120.0(5) . .
C16 C11 C10 121.5(5) . .
C5 N4 C1 118.0(5) . .
C5 N4 Ag1 118.3(4) . .
C1 N4 Ag1 123.7(4) . .
N4 C5 C4 121.1(5) . .
N4 C5 C6 116.7(5) . .
C4 C5 C6 122.1(5) . .
C3 C4 C5 120.2(6) . .
C3 C4 H4 119.9 . .
C5 C4 H4 119.9 . .
C10 C9 C8 120.3(5) . .
C10 C9 H9 119.9 . .
C8 C9 H9 119.9 . .
C6 C7 C8 121.0(5) . .
C6 C7 H7 119.5 . .
C8 C7 H7 119.5 . .
C13 C12 C11 119.7(6) . .
C13 C12 H12 120.2 . .
C11 C12 H12 120.2 . .
C1 C2 C3 119.6(6) . .
C1 C2 H2 120.2 . .
C3 C2 H2 120.2 . .
C15 C16 C11 120.8(6) . .
C15 C16 H16 119.6 . .
C11 C16 H16 119.6 . .
N4 C1 C2 122.7(6) . .
N4 C1 H1 118.7 . .
C2 C1 H1 118.7 . .
C14 C13 C12 121.3(6) . .
C14 C13 H13 119.3 . .
C12 C13 H13 119.3 . .
C4 C3 C2 118.5(6) . .
C4 C3 H3 120.8 . .
C2 C3 H3 120.8 . .
C14 C15 C16 120.3(6) . .
C14 C15 H15 119.8 . .
C16 C15 H15 119.8 . .
C13 C14 C15 119.4(6) . .
C13 C14 H14 120.3 . .
C15 C14 H14 120.3 . .
C22 C17 C18 116.9(5) . .
C22 C17 C8 121.0(5) . .
C18 C17 C8 122.1(5) . .
C17 C22 C21 121.6(5) . .
C17 C22 H22 119.2 . .
C21 C22 H22 119.2 . .
C19 C18 C17 121.7(5) . .
C19 C18 H18 119.1 . .
C17 C18 H18 119.1 . .
C19 C20 C21 120.0(5) . .
C19 C20 N1 119.3(5) . .
C21 C20 N1 120.7(5) . .
C20 C19 C18 120.1(5) . .
C20 C19 H19 119.9 . .
C18 C19 H19 119.9 . .
C20 C21 C22 119.6(5) . .
C20 C21 H21 120.2 . .
C22 C21 H21 120.2 . .
C23 N1 N2 110.1(4) . .
C23 N1 C20 128.3(5) . .
N2 N1 C20 121.6(4) . .
N1 C23 C24 108.8(5) . .
N1 C23 H23 125.6 . .
C24 C23 H23 125.6 . .
C23 C24 C25 104.5(5) . .
C23 C24 H24 127.7 . .
C25 C24 H24 127.7 . .
C25 N2 N1 105.2(4) . .
C25 N2 Ag1 128.3(4) . 5_577
N1 N2 Ag1 126.4(3) . 5_577
N2 C25 C24 111.5(5) . .
N2 C25 H25 124.3 . .
C24 C25 H25 124.3 . .

loop_
_geom_bond_atom_site_label_1
_geom_bond_atom_site_label_2
_geom_bond_distance
_geom_bond_site_symmetry_2
Ag1 N2 2.178(4) 5_577
Ag1 N4 2.249(4) .
Ag1 N3 2.453(4) .
Cl1 O3 1.395(5) .
Cl1 O4 1.414(4) .
Cl1 O1 1.415(4) .
Cl1 O2 1.426(4) .
N3 C6 1.340(5) .
N3 C10 1.343(6) .
C10 C9 1.382(6) .
C10 C11 1.489(6) .
C6 C7 1.378(6) .
C6 C5 1.489(6) .
C8 C7 1.384(6) .
C8 C9 1.393(6) .
C8 C17 1.488(6) .
C11 C12 1.385(7) .
C11 C16 1.388(6) .
N4 C5 1.335(6) .
N4 C1 1.351(6) .
C5 C4 1.387(7) .
C4 C3 1.357(7) .
C4 H4 0.9300 .
C9 H9 0.9300 .
C7 H7 0.9300 .
C12 C13 1.383(8) .
C12 H12 0.9300 .
C2 C1 1.352(8) .
C2 C3 1.371(8) .
C2 H2 0.9300 .
C16 C15 1.377(7) .
C16 H16 0.9300 .
C1 H1 0.9300 .
C13 C14 1.364(9) .
C13 H13 0.9300 .
C3 H3 0.9300 .
C15 C14 1.366(9) .
C15 H15 0.9300 .
C14 H14 0.9300 .
C17 C22 1.380(6) .
C17 C18 1.379(6) .
C22 C21 1.389(6) .
C22 H22 0.9300 .
C18 C19 1.378(7) .
C18 H18 0.9300 .
C20 C19 1.356(6) .
C20 C21 1.365(6) .
C20 N1 1.424(6) .
C19 H19 0.9300 .
C21 H21 0.9300 .
N1 C23 1.344(6) .
N1 N2 1.355(5) .
C23 C24 1.356(7) .
C23 H23 0.9300 .
C24 C25 1.383(7) .
C24 H24 0.9300 .
N2 C25 1.334(6) .
N2 Ag1 2.178(4) 5_577
C25 H25 0.9300 .

loop_
_geom_torsion_atom_site_label_1
_geom_torsion_atom_site_label_2
_geom_torsion_atom_site_label_3
_geom_torsion_atom_site_label_4
_geom_torsion
_geom_torsion_site_symmetry_1
_geom_torsion_site_symmetry_4
N2 Ag1 N3 C6 132.7(3) 5_577 .
N4 Ag1 N3 C6 -22.5(3) . .
N2 Ag1 N3 C10 -15.9(4) 5_577 .
N4 Ag1 N3 C10 -171.2(4) . .
C6 N3 C10 C9 1.1(7) . .
Ag1 N3 C10 C9 146.9(4) . .
C6 N3 C10 C11 -179.0(4) . .
Ag1 N3 C10 C11 -33.3(6) . .
C10 N3 C6 C7 1.2(7) . .
Ag1 N3 C6 C7 -150.1(4) . .
C10 N3 C6 C5 -178.1(4) . .
Ag1 N3 C6 C5 30.6(5) . .
N3 C10 C11 C12 155.5(5) . .
C9 C10 C11 C12 -24.7(8) . .
N3 C10 C11 C16 -23.0(7) . .
C9 C10 C11 C16 156.9(5) . .
N2 Ag1 N4 C5 -121.1(4) 5_577 .
N3 Ag1 N4 C5 12.5(3) . .
N2 Ag1 N4 C1 60.9(6) 5_577 .
N3 Ag1 N4 C1 -165.5(4) . .
C1 N4 C5 C4 -0.7(7) . .
Ag1 N4 C5 C4 -178.8(4) . .
C1 N4 C5 C6 176.7(4) . .
Ag1 N4 C5 C6 -1.4(5) . .
N3 C6 C5 N4 -22.1(6) . .
C7 C6 C5 N4 158.5(4) . .
N3 C6 C5 C4 155.3(5) . .
C7 C6 C5 C4 -24.1(7) . .
N4 C5 C4 C3 -0.8(8) . .
C6 C5 C4 C3 -178.1(5) . .
N3 C10 C9 C8 -2.9(7) . .
C11 C10 C9 C8 177.3(4) . .
C7 C8 C9 C10 2.2(7) . .
C17 C8 C9 C10 -177.1(4) . .
N3 C6 C7 C8 -1.9(7) . .
C5 C6 C7 C8 177.5(4) . .
C9 C8 C7 C6 0.1(7) . .
C17 C8 C7 C6 179.4(4) . .
C16 C11 C12 C13 -0.2(9) . .
C10 C11 C12 C13 -178.7(5) . .
C12 C11 C16 C15 0.0(9) . .
C10 C11 C16 C15 178.5(5) . .
C5 N4 C1 C2 1.5(8) . .
Ag1 N4 C1 C2 179.5(4) . .
C3 C2 C1 N4 -0.9(9) . .
C11 C12 C13 C14 0.5(11) . .
C5 C4 C3 C2 1.5(8) . .
C1 C2 C3 C4 -0.7(9) . .
C11 C16 C15 C14 -0.3(11) . .
C12 C13 C14 C15 -0.7(13) . .
C16 C15 C14 C13 0.6(12) . .
C7 C8 C17 C22 -167.8(5) . .
C9 C8 C17 C22 11.4(7) . .
C7 C8 C17 C18 12.6(7) . .
C9 C8 C17 C18 -168.2(5) . .
C18 C17 C22 C21 -1.4(8) . .
C8 C17 C22 C21 179.0(5) . .
C22 C17 C18 C19 2.6(8) . .
C8 C17 C18 C19 -177.8(5) . .
C21 C20 C19 C18 -1.3(9) . .
N1 C20 C19 C18 179.4(5) . .
C17 C18 C19 C20 -1.3(9) . .
C19 C20 C21 C22 2.5(8) . .
N1 C20 C21 C22 -178.2(4) . .
C17 C22 C21 C20 -1.1(8) . .
C19 C20 N1 C23 37.6(8) . .
C21 C20 N1 C23 -141.7(5) . .
C19 C20 N1 N2 -139.6(5) . .
C21 C20 N1 N2 41.1(7) . .
N2 N1 C23 C24 -0.3(6) . .
C20 N1 C23 C24 -177.8(5) . .
N1 C23 C24 C25 0.3(6) . .
C23 N1 N2 C25 0.2(5) . .
C20 N1 N2 C25 177.9(4) . .
C23 N1 N2 Ag1 -176.2(3) . 5_577
C20 N1 N2 Ag1 1.4(6) . 5_577
N1 N2 C25 C24 0.0(6) . .
Ag1 N2 C25 C24 176.3(4) 5_577 .
C23 C24 C25 N2 -0.2(6) . .
